data_4328835
loop_
_publ_author_name
'Yuri V. Mironov'
'Yakov M. Gayfulin'
'Svetlana G. Kozlova'
'Anton I. Smolentsev'
'Maria S. Tarasenko'
'Anton S. Nizovtsev'
'Vladimir E. Fedorov'

_publ_contact_author_address
;Nikolaev Institute of Inorganic Chemistry,
SB Russian Academy of Sciences,
Akad. Lavrentiev prospekt 3,
Novosibirsk,
630090, Russian Federation 
;
_publ_contact_author_email yuri@niic.nsc.ru
_publ_contact_author_fax '+7 (383) 3309489'
_publ_contact_author_name 'Prof. Y.V. Mironov'
_publ_contact_author_phone '+7 (383) 3309466'
_publ_section_title
;
 Selective Two-Step Oxidation of \m2-S Ligands in Trigonal Prismatic Unit
 {Re3(\m6-C)(\m2-S)3Re3} of the Bioctahedral Cluster Anion
 [Re12CS17(CN)6]6-
;
_journal_name_full 'Inorganic Chemistry'
_journal_page_first 4359
_journal_page_last 4367
_journal_paper_doi 10.1021/ic300051w
_journal_volume 51
_journal_year 2012
_chemical_formula_moiety '(C7 N6 O6 Re12 S17), (H18 N6 Ni)3, 4(H2 O)'
_chemical_formula_sum 'C7 H62 N24 Ni3 O10 Re12 S17'
_chemical_formula_weight 3598.36
_chemical_name_systematic
; 
 ? 
;
_space_group_IT_number 167
_symmetry_cell_setting trigonal
_symmetry_space_group_name_Hall '-R 3 2"c'
_symmetry_space_group_name_H-M 'R -3 c :H'
_atom_sites_solution_hydrogens geom
_atom_sites_solution_primary direct
_atom_sites_solution_secondary difmap
_audit_creation_method SHELXL-97
_cell_angle_alpha 90.00
_cell_angle_beta 90.00
_cell_angle_gamma 120.00
_cell_formula_units_Z 6
_cell_length_a 12.1632(6)
_cell_length_b 12.1632(6)
_cell_length_c 79.544(4)
_cell_measurement_reflns_used 8472
_cell_measurement_temperature 150(2)
_cell_measurement_theta_max 27.52
_cell_measurement_theta_min 2.82
_cell_volume 10191.4(9)
_computing_cell_refinement 'SAINT (Bruker, 2004)'
_computing_data_collection 'APEX2 (Bruker, 2004)'
_computing_data_reduction 'SAINT (Bruker, 2004)'
_computing_molecular_graphics 'SHELXTL (Bruker, 2004)'
_computing_publication_material 'SHELXTL (Bruker, 2004)'
_computing_structure_refinement 'SHELXTL (Bruker, 2004)'
_computing_structure_solution 'SHELXTL (Bruker, 2004)'
_diffrn_ambient_temperature 150(2)
_diffrn_detector_area_resol_mean 25
_diffrn_measured_fraction_theta_full 0.999
_diffrn_measured_fraction_theta_max 0.999
_diffrn_measurement_device_type 'Bruker Nonius X8Apex CCD area-detector'
_diffrn_measurement_method '\f scans'
_diffrn_radiation_monochromator graphite
_diffrn_radiation_source 'fine-focus sealed tube'
_diffrn_radiation_type MoK\a
_diffrn_radiation_wavelength 0.71073
_diffrn_reflns_av_R_equivalents 0.0446
_diffrn_reflns_av_sigmaI/netI 0.0296
_diffrn_reflns_limit_h_max 15
_diffrn_reflns_limit_h_min -15
_diffrn_reflns_limit_k_max 13
_diffrn_reflns_limit_k_min -14
_diffrn_reflns_limit_l_max 89
_diffrn_reflns_limit_l_min -99
_diffrn_reflns_number 11145
_diffrn_reflns_theta_full 25.25
_diffrn_reflns_theta_max 26.37
_diffrn_reflns_theta_min 2.19
_diffrn_standards_decay_% 0
_diffrn_standards_number 0
_exptl_absorpt_coefficient_mu 22.658
_exptl_absorpt_correction_T_max 0.3971
_exptl_absorpt_correction_T_min 0.0928
_exptl_absorpt_correction_type multi-scan
_exptl_absorpt_process_details 'SADABS (Bruker, 2004)'
_exptl_crystal_colour blue
_exptl_crystal_density_diffrn 3.518
_exptl_crystal_description plate
_exptl_crystal_F_000 9648
_exptl_crystal_size_max 0.20
_exptl_crystal_size_mid 0.15
_exptl_crystal_size_min 0.05
_refine_diff_density_max 2.549
_refine_diff_density_min -2.927
_refine_diff_density_rms 0.316
_refine_ls_extinction_method none
_refine_ls_goodness_of_fit_ref 1.389
_refine_ls_hydrogen_treatment constr
_refine_ls_matrix_type full
_refine_ls_number_parameters 126
_refine_ls_number_reflns 2329
_refine_ls_number_restraints 18
_refine_ls_restrained_S_all 1.384
_refine_ls_R_factor_all 0.0624
_refine_ls_R_factor_gt 0.0559
_refine_ls_shift/su_max 0.000
_refine_ls_shift/su_mean 0.000
_refine_ls_structure_factor_coef Fsqd
_refine_ls_weighting_details 'calc w=1/[\s^2^(Fo^2^)+(0.0000P)^2^+1984.3213P] where P=(Fo^2^+2Fc^2^)/3'
_refine_ls_weighting_scheme calc
_refine_ls_wR_factor_gt 0.1184
_refine_ls_wR_factor_ref 0.1199
_reflns_number_gt 2075
_reflns_number_total 2329
_reflns_threshold_expression >2sigma(I)
_cod_data_source_file ic300051w_si_001_2.cif
_cod_data_source_block compound4
_cod_depositor_comments
;
 Marking attached hydrogen atoms.

 Antanas Vaitkus,
 2017-10-20
;
_cod_original_sg_symbol_H-M 'R -3 c'
_cod_database_code 4328835

loop_
_symmetry_equiv_pos_as_xyz
'x, y, z'
'-y, x-y, z'
'-x+y, -x, z'
'x-y, -y, -z+1/2'
'-x, -x+y, -z+1/2'
'y, x, -z+1/2'
'x+2/3, y+1/3, z+1/3'
'-y+2/3, x-y+1/3, z+1/3'
'-x+y+2/3, -x+1/3, z+1/3'
'x-y+2/3, -y+1/3, -z+5/6'
'-x+2/3, -x+y+1/3, -z+5/6'
'y+2/3, x+1/3, -z+5/6'
'x+1/3, y+2/3, z+2/3'
'-y+1/3, x-y+2/3, z+2/3'
'-x+y+1/3, -x+2/3, z+2/3'
'x-y+1/3, -y+2/3, -z+7/6'
'-x+1/3, -x+y+2/3, -z+7/6'
'y+1/3, x+2/3, -z+7/6'
'-x, -y, -z'
'y, -x+y, -z'
'x-y, x, -z'
'-x+y, y, z-1/2'
'x, x-y, z-1/2'
'-y, -x, z-1/2'
'-x+2/3, -y+1/3, -z+1/3'
'y+2/3, -x+y+1/3, -z+1/3'
'x-y+2/3, x+1/3, -z+1/3'
'-x+y+2/3, y+1/3, z-1/6'
'x+2/3, x-y+1/3, z-1/6'
'-y+2/3, -x+1/3, z-1/6'
'-x+1/3, -y+2/3, -z+2/3'
'y+1/3, -x+y+2/3, -z+2/3'
'x-y+1/3, x+2/3, -z+2/3'
'-x+y+1/3, y+2/3, z+1/6'
'x+1/3, x-y+2/3, z+1/6'
'-y+1/3, -x+2/3, z+1/6'

loop_
_atom_site_label
_atom_site_type_symbol
_atom_site_fract_x
_atom_site_fract_y
_atom_site_fract_z
_atom_site_U_iso_or_equiv
_atom_site_adp_type
_atom_site_occupancy
_atom_site_symmetry_multiplicity
_atom_site_calc_flag
_atom_site_refinement_flags
_atom_site_disorder_group
_atom_site_attached_hydrogens
Re1 Re 0.54331(7) 0.33390(7) 0.038147(8) 0.01766(19) Uani 1 1 d . . 0
Ni1 Ni 0.3333 0.6667 0.03772(5) 0.0226(8) Uani 1 3 d S . 0
S1 S 0.6667 0.3333 0.01450(9) 0.0187(14) Uani 1 3 d S . 0
O1 O 0.5439(17) 0.6284(16) 0.0824(2) 0.055(5) Uani 1 1 d . . 0
N1 N 0.3236(18) 0.3430(17) 0.0157(2) 0.039(4) Uani 1 1 d . . 0
C1 C 0.4005(19) 0.3360(17) 0.0231(2) 0.025(4) Uani 1 1 d . . 0
Re2 Re 0.66658(6) 0.45941(6) 0.064941(8) 0.01474(18) Uani 1 1 d . . 0
Ni2 Ni 0.0000 0.0000 0.0000 0.0154(10) Uani 1 6 d S . 0
S2 S 0.6686(4) 0.5625(4) 0.03917(5) 0.0217(9) Uani 1 1 d . . 0
C2 C 0.6667 0.3333 0.0833 0.007(6) Uani 1 6 d SU . 0
S3 S 0.4382(4) 0.3322(4) 0.06365(5) 0.0169(8) Uani 1 1 d . . 0
S4 S 0.6667 0.6148(7) 0.0833 0.0406(18) Uani 1 2 d S . 0
N11 N 0.3243(17) 0.5195(17) 0.0534(2) 0.041(5) Uani 1 1 d . . 0
H11A H 0.3762 0.4923 0.0492 0.061 Uiso 1 1 calc R . 0
H11B H 0.2431 0.4535 0.0537 0.061 Uiso 1 1 calc R . 0
H11C H 0.3498 0.5501 0.0640 0.061 Uiso 1 1 calc R . 0
N12 N 0.1920(16) 0.5230(16) 0.0215(2) 0.035(4) Uani 1 1 d . . 0
H12A H 0.1137 0.5065 0.0248 0.042 Uiso 1 1 d R . 0
H12B H 0.1967 0.4510 0.0223 0.042 Uiso 1 1 d R . 0
H12C H 0.2057 0.5506 0.0107 0.042 Uiso 1 1 d R . 0
N21 N 0.0130(16) 0.1496(15) 0.0155(2) 0.031(4) Uani 1 1 d . . 0
H21A H 0.0906 0.1929 0.0199 0.037 Uiso 1 1 d R . 0
H21B H -0.0440 0.1176 0.0237 0.037 Uiso 1 1 d R . 0
H21C H -0.0016 0.2024 0.0093 0.037 Uiso 1 1 d R . 0
O1W O 0.428(6) 0.641(6) 0.1121(8) 0.068(17) Uani 0.33 1 d PU . 2
O2W O 0.241(10) 0.687(11) 0.1070(12) 0.14(4) Uani 0.33 1 d PU 2 2

loop_
_atom_site_aniso_label
_atom_site_aniso_U_11
_atom_site_aniso_U_22
_atom_site_aniso_U_33
_atom_site_aniso_U_23
_atom_site_aniso_U_13
_atom_site_aniso_U_12
Re1 0.0176(4) 0.0192(4) 0.0163(3) -0.0035(3) -0.0041(3) 0.0093(3)
Ni1 0.0193(12) 0.0193(12) 0.029(2) 0.000 0.000 0.0096(6)
S1 0.021(2) 0.021(2) 0.015(3) 0.000 0.000 0.0103(11)
O1 0.058(11) 0.032(9) 0.054(11) -0.016(8) 0.002(9) 0.008(9)
N1 0.039(11) 0.034(10) 0.036(10) -0.014(8) -0.016(9) 0.012(9)
C1 0.032(11) 0.014(9) 0.022(9) -0.002(7) 0.001(8) 0.007(8)
Re2 0.0139(3) 0.0129(3) 0.0178(3) -0.0016(2) -0.0036(2) 0.0070(3)
Ni2 0.0147(15) 0.0147(15) 0.017(2) 0.000 0.000 0.0074(8)
S2 0.022(2) 0.021(2) 0.023(2) 0.0012(17) -0.0075(18) 0.0118(19)
C2 0.002(6) 0.002(6) 0.018(10) 0.000 0.000 0.001(3)
S3 0.0126(19) 0.019(2) 0.020(2) -0.0062(16) -0.0041(16) 0.0084(17)
S4 0.035(4) 0.044(3) 0.040(4) -0.0036(17) -0.007(3) 0.018(2)
N11 0.038(11) 0.033(10) 0.053(11) 0.018(9) -0.002(9) 0.019(9)
N12 0.030(9) 0.032(10) 0.038(10) -0.009(8) -0.004(8) 0.012(8)
N21 0.037(10) 0.026(9) 0.029(9) -0.009(7) 0.000(7) 0.016(8)
O1W 0.074(19) 0.069(19) 0.069(19) -0.003(10) -0.003(10) 0.041(12)
O2W 0.14(4) 0.14(4) 0.14(4) -0.002(10) -0.002(10) 0.067(19)

loop_
_atom_type_symbol
_atom_type_description
_atom_type_scat_dispersion_real
_atom_type_scat_dispersion_imag
_atom_type_scat_source
C C 0.0033 0.0016 'International Tables Vol C Tables 4.2.6.8 and 6.1.1.4'
H H 0.0000 0.0000 'International Tables Vol C Tables 4.2.6.8 and 6.1.1.4'
N N 0.0061 0.0033 'International Tables Vol C Tables 4.2.6.8 and 6.1.1.4'
Ni Ni 0.3393 1.1124 'International Tables Vol C Tables 4.2.6.8 and 6.1.1.4'
O O 0.0106 0.0060 'International Tables Vol C Tables 4.2.6.8 and 6.1.1.4'
Re Re -1.0185 7.2310 'International Tables Vol C Tables 4.2.6.8 and 6.1.1.4'
S S 0.1246 0.1234 'International Tables Vol C Tables 4.2.6.8 and 6.1.1.4'

loop_
_geom_angle_atom_site_label_1
_geom_angle_atom_site_label_2
_geom_angle_atom_site_label_3
_geom_angle
_geom_angle_site_symmetry_1
_geom_angle_site_symmetry_3
C1 Re1 S3 92.4(5) . .
C1 Re1 S2 93.6(5) . 2_655
S3 Re1 S2 89.18(15) . 2_655
C1 Re1 S1 94.2(5) . .
S3 Re1 S1 173.34(14) . .
S2 Re1 S1 89.91(10) 2_655 .
C1 Re1 S2 93.1(5) . .
S3 Re1 S2 90.46(15) . .
S2 Re1 S2 173.27(15) 2_655 .
S1 Re1 S2 89.68(11) . .
C1 Re1 Re1 135.9(5) . 2_655
S3 Re1 Re1 117.02(10) . 2_655
S2 Re1 Re1 57.45(11) 2_655 2_655
S1 Re1 Re1 57.26(8) . 2_655
S2 Re1 Re1 117.05(11) . 2_655
C1 Re1 Re1 135.3(5) . 3_665
S3 Re1 Re1 117.63(10) . 3_665
S2 Re1 Re1 117.41(11) 2_655 3_665
S1 Re1 Re1 57.26(8) . 3_665
S2 Re1 Re1 57.09(11) . 3_665
Re1 Re1 Re1 60.0 2_655 3_665
C1 Re1 Re2 133.5(5) . .
S3 Re1 Re2 57.42(10) . .
S2 Re1 Re2 117.78(11) 2_655 .
S1 Re1 Re2 117.54(9) . .
S2 Re1 Re2 56.79(10) . .
Re1 Re1 Re2 90.66(2) 2_655 .
Re1 Re1 Re2 60.30(2) 3_665 .
C1 Re1 Re2 134.2(5) . 2_655
S3 Re1 Re2 57.04(10) . 2_655
S2 Re1 Re2 56.79(11) 2_655 2_655
S1 Re1 Re2 117.27(9) . 2_655
S2 Re1 Re2 117.74(10) . 2_655
Re1 Re1 Re2 60.03(2) 2_655 2_655
Re1 Re1 Re2 90.50(2) 3_665 2_655
Re2 Re1 Re2 61.01(3) . 2_655
N11 Ni1 N11 89.4(8) 3_565 .
N11 Ni1 N11 89.4(8) 3_565 2_665
N11 Ni1 N11 89.4(8) . 2_665
N11 Ni1 N12 89.1(7) 3_565 3_565
N11 Ni1 N12 176.7(7) . 3_565
N11 Ni1 N12 93.5(7) 2_665 3_565
N11 Ni1 N12 176.7(7) 3_565 2_665
N11 Ni1 N12 93.5(7) . 2_665
N11 Ni1 N12 89.1(7) 2_665 2_665
N12 Ni1 N12 88.1(7) 3_565 2_665
N11 Ni1 N12 93.5(7) 3_565 .
N11 Ni1 N12 89.1(7) . .
N11 Ni1 N12 176.7(7) 2_665 .
N12 Ni1 N12 88.1(7) 3_565 .
N12 Ni1 N12 88.1(7) 2_665 .
Re1 S1 Re1 65.48(17) 2_655 3_665
Re1 S1 Re1 65.48(17) 2_655 .
Re1 S1 Re1 65.48(17) 3_665 .
N1 C1 Re1 175.3(17) . .
C2 Re2 S4 98.61(13) . .
C2 Re2 S2 164.85(11) . .
S4 Re2 S2 96.54(17) . .
C2 Re2 S3 89.28(10) . 3_665
S4 Re2 S3 94.09(11) . 3_665
S2 Re2 S3 89.11(15) . 3_665
C2 Re2 S3 88.99(10) . .
S4 Re2 S3 94.50(10) . .
S2 Re2 S3 90.36(15) . .
S3 Re2 S3 171.40(15) 3_665 .
C2 Re2 Re1 110.35(3) . .
S4 Re2 Re1 137.26(9) . .
S2 Re2 Re1 57.39(11) . .
S3 Re2 Re1 116.32(11) 3_665 .
S3 Re2 Re1 56.67(10) . .
C2 Re2 Re1 110.10(3) . 3_665
S4 Re2 Re1 137.33(9) . 3_665
S2 Re2 Re1 57.03(11) . 3_665
S3 Re2 Re1 56.69(10) 3_665 3_665
S3 Re2 Re1 116.26(10) . 3_665
Re1 Re2 Re1 59.68(3) . 3_665
C2 Re2 Re2 51.189(13) . 2_655
S4 Re2 Re2 133.25(10) . 2_655
S2 Re2 Re2 116.96(11) . 2_655
S3 Re2 Re2 116.64(10) 3_665 2_655
S3 Re2 Re2 56.31(10) . 2_655
Re1 Re2 Re2 59.63(2) . 2_655
Re1 Re2 Re2 89.35(2) 3_665 2_655
C2 Re2 Re2 51.189(13) . 3_665
S4 Re2 Re2 133.18(10) . 3_665
S2 Re2 Re2 116.38(11) . 3_665
S3 Re2 Re2 56.70(10) 3_665 3_665
S3 Re2 Re2 116.24(10) . 3_665
Re1 Re2 Re2 89.50(2) . 3_665
Re1 Re2 Re2 59.37(2) 3_665 3_665
Re2 Re2 Re2 60.0 2_655 3_665
C2 Re2 Re2 46.357(17) . 17_654
S4 Re2 Re2 52.25(13) . 17_654
S2 Re2 Re2 148.78(11) . 17_654
S3 Re2 Re2 92.42(10) 3_665 17_654
S3 Re2 Re2 92.48(10) . 17_654
Re1 Re2 Re2 144.66(4) . 17_654
Re1 Re2 Re2 144.38(4) 3_665 17_654
Re2 Re2 Re2 90.016(13) 2_655 17_654
Re2 Re2 Re2 89.978(13) 3_665 17_654
N21 Ni2 N21 90.2(6) 19 21
N21 Ni2 N21 89.8(6) 19 3
N21 Ni2 N21 180.0(10) 21 3
N21 Ni2 N21 89.8(6) 19 2
N21 Ni2 N21 89.8(6) 21 2
N21 Ni2 N21 90.2(6) 3 2
N21 Ni2 N21 90.2(6) 19 20
N21 Ni2 N21 90.2(6) 21 20
N21 Ni2 N21 89.8(6) 3 20
N21 Ni2 N21 180.0(16) 2 20
N21 Ni2 N21 179.995(4) 19 .
N21 Ni2 N21 89.8(6) 21 .
N21 Ni2 N21 90.2(6) 3 .
N21 Ni2 N21 90.2(6) 2 .
N21 Ni2 N21 89.8(6) 20 .
Re2 S2 Re1 66.18(11) . 3_665
Re2 S2 Re1 65.83(12) . .
Re1 S2 Re1 65.47(12) 3_665 .
Re2 C2 Re2 77.62(3) 3_665 2_655
Re2 C2 Re2 77.62(3) 3_665 .
Re2 C2 Re2 77.62(3) 2_655 .
Re2 C2 Re2 87.27(3) 3_665 18_544
Re2 C2 Re2 137.52(4) 2_655 18_544
Re2 C2 Re2 137.62(4) . 18_544
Re2 C2 Re2 137.62(4) 3_665 16_554
Re2 C2 Re2 87.28(3) 2_655 16_554
Re2 C2 Re2 137.53(4) . 16_554
Re2 C2 Re2 77.63(3) 18_544 16_554
Re2 C2 Re2 137.52(4) 3_665 17_654
Re2 C2 Re2 137.62(4) 2_655 17_654
Re2 C2 Re2 87.28(3) . 17_654
Re2 C2 Re2 77.63(3) 18_544 17_654
Re2 C2 Re2 77.63(3) 16_554 17_654
Re1 S3 Re2 66.29(11) . 2_655
Re1 S3 Re2 65.91(11) . .
Re2 S3 Re2 67.00(11) 2_655 .
O1 S4 O1 109.7(13) 17_654 .
O1 S4 Re2 119.0(7) 17_654 .
O1 S4 Re2 115.2(6) . .
O1 S4 Re2 115.2(6) 17_654 17_654
O1 S4 Re2 119.0(7) . 17_654
Re2 S4 Re2 75.5(3) . 17_654
Ni1 N11 H11A 109.5 . .
Ni1 N11 H11B 109.5 . .
H11A N11 H11B 109.5 . .
Ni1 N11 H11C 109.5 . .
H11A N11 H11C 109.5 . .
H11B N11 H11C 109.5 . .
Ni1 N12 H12A 109.2 . .
Ni1 N12 H12B 109.4 . .
H12A N12 H12B 109.4 . .
Ni1 N12 H12C 109.9 . .
H12A N12 H12C 109.5 . .
H12B N12 H12C 109.4 . .
Ni2 N21 H21A 109.7 . .
Ni2 N21 H21B 110.0 . .
H21A N21 H21B 109.2 . .
Ni2 N21 H21C 109.8 . .
H21A N21 H21C 109.0 . .
H21B N21 H21C 109.1 . .
O2W O1W O2W 107(10) 2_665 3_565
O1W O2W O1W 116(10) 3_565 2_665

loop_
_geom_bond_atom_site_label_1
_geom_bond_atom_site_label_2
_geom_bond_distance
_geom_bond_site_symmetry_2
Re1 C1 2.12(2) .
Re1 S3 2.392(4) .
Re1 S2 2.404(4) 2_655
Re1 S1 2.408(5) .
Re1 S2 2.413(4) .
Re1 Re1 2.6047(12) 2_655
Re1 Re1 2.6047(12) 3_665
Re1 Re2 2.6138(9) .
Re1 Re2 2.6209(9) 2_655
Ni1 N11 2.140(16) 3_565
Ni1 N11 2.140(16) .
Ni1 N11 2.140(16) 2_665
Ni1 N12 2.160(16) 3_565
Ni1 N12 2.160(16) 2_665
Ni1 N12 2.160(16) .
S1 Re1 2.408(5) 2_655
S1 Re1 2.408(5) 3_665
O1 S4 1.58(2) .
N1 C1 1.14(3) .
Re2 C2 2.1199(6) .
Re2 S4 2.390(7) .
Re2 S2 2.397(4) .
Re2 S3 2.402(4) 3_665
Re2 S3 2.413(4) .
Re2 Re1 2.6210(9) 3_665
Re2 Re2 2.6571(11) 2_655
Re2 Re2 2.6571(11) 3_665
Re2 Re2 2.9258(12) 17_654
Ni2 N21 2.136(15) 19
Ni2 N21 2.136(15) 21
Ni2 N21 2.136(15) 3
Ni2 N21 2.136(15) 2
Ni2 N21 2.136(15) 20
Ni2 N21 2.136(15) .
S2 Re1 2.404(4) 3_665
C2 Re2 2.1198(6) 3_665
C2 Re2 2.1198(6) 2_655
C2 Re2 2.1197(6) 18_544
C2 Re2 2.1197(6) 16_554
C2 Re2 2.1196(6) 17_654
S3 Re2 2.402(4) 2_655
S4 O1 1.58(2) 17_654
S4 Re2 2.390(7) 17_654
N11 H11A 0.9100 .
N11 H11B 0.9100 .
N11 H11C 0.9100 .
N12 H12A 0.9079 .
N12 H12B 0.9075 .
N12 H12C 0.9062 .
N21 H21A 0.8914 .
N21 H21B 0.8917 .
N21 H21C 0.8935 .
O1W O2W 1.33(10) 2_665
O1W O2W 1.40(11) 3_565
O2W O1W 1.33(10) 3_565
O2W O1W 1.40(11) 2_665
